data_1545445
loop_
_publ_author_name
'Zhang, Shuyao'
'Cheng, Beiming'
'Wang, Shen-An'
'Zhou, Ling'
'Tung, Chen-Ho'
'Wang, Jianwu'
'Xu, Zhenghu'

_publ_section_title
;
 Gold-Catalyzed Cycloisomerization/1,5-H Migration/Diels-Alder Reaction
 Cascade: Synthesis of Complex Nitrogen-Containing Heterocycles.
;
_journal_issue 5
_journal_name_full 'Organic letters'
_journal_page_first 1072
_journal_page_last 1075
_journal_paper_doi 10.1021/acs.orglett.7b00090
_journal_volume 19
_journal_year 2017
_chemical_formula_sum 'C28 H26 N2 O5 S'
_chemical_formula_weight 502.57
_space_group_crystal_system triclinic
_space_group_IT_number 2
_space_group_name_Hall '-P 1'
_space_group_name_H-M_alt 'P -1'
_symmetry_space_group_name_Hall '-P 1'
_symmetry_space_group_name_H-M 'P -1'
_atom_sites_solution_hydrogens geom
_audit_creation_method SHELXL-2014/7
_cell_angle_alpha 68.18(3)
_cell_angle_beta 67.74(3)
_cell_angle_gamma 70.59(3)
_cell_formula_units_Z 2
_cell_length_a 10.430(5)
_cell_length_b 11.137(5)
_cell_length_c 12.934(5)
_cell_measurement_reflns_used 1426
_cell_measurement_temperature 571(2)
_cell_measurement_theta_max 19.736
_cell_measurement_theta_min 2.611
_cell_volume 1258.3(10)
_computing_structure_refinement 'SHELXL-2014/7 (Sheldrick, 2014)'
_diffrn_ambient_temperature 571(2)
_diffrn_measured_fraction_theta_full 0.989
_diffrn_measured_fraction_theta_max 0.989
_diffrn_measurement_device_type 'Bruker Apex II'
_diffrn_radiation_type MoK\a
_diffrn_radiation_wavelength 0.71073
_diffrn_reflns_av_R_equivalents 0.0589
_diffrn_reflns_av_unetI/netI 0.0830
_diffrn_reflns_Laue_measured_fraction_full 0.989
_diffrn_reflns_Laue_measured_fraction_max 0.989
_diffrn_reflns_limit_h_max 12
_diffrn_reflns_limit_h_min -12
_diffrn_reflns_limit_k_max 13
_diffrn_reflns_limit_k_min -13
_diffrn_reflns_limit_l_max 15
_diffrn_reflns_limit_l_min -15
_diffrn_reflns_number 11533
_diffrn_reflns_point_group_measured_fraction_full 0.989
_diffrn_reflns_point_group_measured_fraction_max 0.989
_diffrn_reflns_theta_full 24.997
_diffrn_reflns_theta_max 24.997
_diffrn_reflns_theta_min 2.611
_exptl_absorpt_coefficient_mu 0.170
_exptl_crystal_colour colorless
_exptl_crystal_density_diffrn 1.326
_exptl_crystal_description block
_exptl_crystal_F_000 528
_exptl_crystal_size_max 0.200
_exptl_crystal_size_mid 0.100
_exptl_crystal_size_min 0.100
_refine_diff_density_max 0.530
_refine_diff_density_min -0.267
_refine_diff_density_rms 0.054
_refine_ls_extinction_coef 0.010(3)
_refine_ls_extinction_expression Fc^*^=kFc[1+0.001xFc^2^\l^3^/sin(2\q)]^-1/4^
_refine_ls_extinction_method 'SHELXL-2014/7 (Sheldrick 2014'
_refine_ls_goodness_of_fit_ref 1.016
_refine_ls_hydrogen_treatment constr
_refine_ls_matrix_type full
_refine_ls_number_parameters 328
_refine_ls_number_reflns 4395
_refine_ls_number_restraints 36
_refine_ls_restrained_S_all 1.060
_refine_ls_R_factor_all 0.1289
_refine_ls_R_factor_gt 0.0640
_refine_ls_shift/su_max 0.001
_refine_ls_shift/su_mean 0.000
_refine_ls_structure_factor_coef Fsqd
_refine_ls_weighting_details 'w=1/[\s^2^(Fo^2^)+(0.0798P)^2^+0.7152P] where P=(Fo^2^+2Fc^2^)/3'
_refine_ls_weighting_scheme calc
_refine_ls_wR_factor_gt 0.1543
_refine_ls_wR_factor_ref 0.1907
_reflns_Friedel_coverage 0.000
_reflns_number_gt 2465
_reflns_number_total 4395
_reflns_threshold_expression 'I > 2\s(I)'
_cod_data_source_file ol7b00090_si_002.cif
_cod_data_source_block p
_cod_original_cell_volume 1258.4(10)
_cod_database_code 1545445
_shelx_shelxl_version_number 2014/7
_shelx_space_group_comment
;
The symmetry employed for this shelxl refinement is uniquely defined
by the following loop, which should always be used as a source of
symmetry information in preference to the above space-group names.
They are only intended as comments.
;
_shelx_estimated_absorpt_t_min 0.967
_shelx_estimated_absorpt_t_max 0.983

loop_
_space_group_symop_operation_xyz
'x, y, z'
'-x, -y, -z'

loop_
_atom_site_label
_atom_site_type_symbol
_atom_site_fract_x
_atom_site_fract_y
_atom_site_fract_z
_atom_site_U_iso_or_equiv
_atom_site_adp_type
_atom_site_occupancy
_atom_site_site_symmetry_order
_atom_site_calc_flag
_atom_site_refinement_flags_posn
_atom_site_refinement_flags_adp
S1 S 0.15944(12) 0.19213(10) 0.50112(9) 0.0507(4) Uani 1 1 d . .
N1 N 0.0560(4) 0.6836(3) 0.1511(3) 0.0482(9) Uani 1 1 d . .
O4 O 0.0322(3) 0.1455(3) 0.5654(2) 0.0630(8) Uani 1 1 d . .
N2 N 0.1092(3) 0.3436(3) 0.4215(2) 0.0422(8) Uani 1 1 d . .
O3 O 0.2423(3) 0.2054(3) 0.5612(3) 0.0666(9) Uani 1 1 d . .
O1 O 0.2563(3) 0.7096(3) 0.1705(3) 0.0647(9) Uani 1 1 d . .
O2 O -0.1503(3) 0.6238(3) 0.1849(3) 0.0683(9) Uani 1 1 d . .
C14 C 0.1382(4) 0.3629(3) 0.2272(3) 0.0381(9) Uani 1 1 d . .
C12 C 0.0225(4) 0.3796(4) 0.3390(3) 0.0402(9) Uani 1 1 d . .
C13 C 0.2174(4) 0.4245(3) 0.3419(3) 0.0412(9) Uani 1 1 d . .
H13 H 0.2956 0.4150 0.3707 0.049 Uiso 1 1 calc R U
C19 C 0.2586(4) 0.3878(3) 0.2300(3) 0.0398(9) Uani 1 1 d . .
C7 C 0.1544(5) 0.6597(4) 0.2098(4) 0.0476(10) Uani 1 1 d . .
C15 C 0.1388(5) 0.3362(4) 0.1316(3) 0.0519(11) Uani 1 1 d . .
H15 H 0.0575 0.3228 0.1278 0.062 Uiso 1 1 calc R U
C8 C -0.0516(5) 0.6157(4) 0.2164(4) 0.0473(10) Uani 1 1 d . .
C18 C 0.3820(4) 0.3828(4) 0.1400(3) 0.0509(11) Uani 1 1 d . .
H18 H 0.4621 0.3997 0.1425 0.061 Uiso 1 1 calc R U
C10 C 0.1121(4) 0.5625(4) 0.3260(3) 0.0442(10) Uani 1 1 d . .
H10 H 0.0929 0.6001 0.3893 0.053 Uiso 1 1 calc R U
C9 C -0.0217(4) 0.5318(4) 0.3288(3) 0.0437(10) Uani 1 1 d . .
H9 H -0.1018 0.5513 0.3954 0.052 Uiso 1 1 calc R U
C3 C 0.0704(6) 0.7597(4) 0.0322(4) 0.0698(12) Uani 1 1 d . U
C20 C 0.2702(4) 0.0904(4) 0.4105(3) 0.0472(10) Uani 1 1 d . .
C16 C 0.2631(6) 0.3299(4) 0.0410(4) 0.0637(13) Uani 1 1 d . .
H16 H 0.2657 0.3105 -0.0238 0.076 Uiso 1 1 calc R U
C23 C 0.4407(6) -0.0504(4) 0.2494(4) 0.0663(13) Uani 1 1 d . .
C17 C 0.3837(5) 0.3518(5) 0.0450(4) 0.0644(13) Uani 1 1 d . .
H17 H 0.4667 0.3456 -0.0164 0.077 Uiso 1 1 calc R U
C11 C -0.1008(5) 0.3155(5) 0.3770(4) 0.0665(13) Uani 1 1 d . .
H11A H -0.0656 0.2227 0.3823 0.100 Uiso 1 1 calc R U
H11B H -0.1535 0.3567 0.3211 0.100 Uiso 1 1 calc R U
H11C H -0.1617 0.3262 0.4517 0.100 Uiso 1 1 calc R U
C21 C 0.2128(5) 0.0237(4) 0.3749(4) 0.0614(12) Uani 1 1 d . .
H21 H 0.1161 0.0251 0.4048 0.074 Uiso 1 1 calc R U
C22 C 0.2983(6) -0.0455(5) 0.2950(4) 0.0679(13) Uani 1 1 d . .
H22 H 0.2580 -0.0902 0.2714 0.081 Uiso 1 1 calc R U
C26 C 0.4161(5) 0.0819(5) 0.3697(5) 0.0713(14) Uani 1 1 d . .
H26 H 0.4572 0.1237 0.3952 0.086 Uiso 1 1 calc R U
C2 C -0.0371(7) 0.8649(5) 0.0031(5) 0.0832(13) Uani 1 1 d . U
H2 H -0.1194 0.8895 0.0597 0.100 Uiso 1 1 calc R U
C25 C 0.4988(5) 0.0103(5) 0.2904(5) 0.0778(15) Uani 1 1 d . .
H25 H 0.5966 0.0030 0.2641 0.093 Uiso 1 1 calc R U
C4 C 0.1919(7) 0.7231(6) -0.0516(5) 0.0883(14) Uani 1 1 d . U
H4 H 0.2631 0.6514 -0.0299 0.106 Uiso 1 1 calc R U
C24 C 0.5324(6) -0.1205(6) 0.1577(5) 0.102(2) Uani 1 1 d . .
H24A H 0.6012 -0.1940 0.1880 0.153 Uiso 1 1 calc R U
H24B H 0.5806 -0.0599 0.0906 0.153 Uiso 1 1 calc R U
H24C H 0.4740 -0.1524 0.1361 0.153 Uiso 1 1 calc R U
C1 C -0.0174(8) 0.9350(5) -0.1175(5) 0.0962(14) Uani 1 1 d . U
H1 H -0.0875 1.0061 -0.1419 0.115 Uiso 1 1 calc R U
C6 C 0.1054(8) 0.8955(6) -0.1951(6) 0.1021(15) Uani 1 1 d . U
H6 H 0.1185 0.9438 -0.2730 0.122 Uiso 1 1 calc R U
C5 C 0.2091(8) 0.7922(6) -0.1680(5) 0.1055(16) Uani 1 1 d . U
H5 H 0.2904 0.7674 -0.2254 0.127 Uiso 1 1 calc R U
O5 O 0.3976(5) 0.4757(4) 0.4702(4) 0.1108(14) Uani 1 1 d . .
C28 C 0.4855(7) 0.5655(7) 0.3900(5) 0.107(2) Uani 1 1 d . .
H28A H 0.4344 0.6348 0.3382 0.128 Uiso 1 1 calc R U
H28B H 0.5699 0.5185 0.3431 0.128 Uiso 1 1 calc R U
C27 C 0.4733(7) 0.3753(7) 0.5463(6) 0.114(2) Uani 1 1 d . .
H27A H 0.5577 0.3260 0.5015 0.137 Uiso 1 1 calc R U
H27B H 0.4141 0.3139 0.6012 0.137 Uiso 1 1 calc R U

loop_
_atom_site_aniso_label
_atom_site_aniso_U_11
_atom_site_aniso_U_22
_atom_site_aniso_U_33
_atom_site_aniso_U_23
_atom_site_aniso_U_13
_atom_site_aniso_U_12
S1 0.0667(8) 0.0431(6) 0.0404(6) -0.0041(4) -0.0202(6) -0.0133(5)
N1 0.063(2) 0.0411(19) 0.0452(19) -0.0041(15) -0.0271(18) -0.0129(17)
O4 0.070(2) 0.0602(18) 0.0434(16) -0.0023(14) 0.0006(15) -0.0287(16)
N2 0.050(2) 0.0445(18) 0.0331(17) -0.0078(14) -0.0160(15) -0.0115(16)
O3 0.097(2) 0.0558(18) 0.0595(19) -0.0066(15) -0.0482(18) -0.0139(17)
O1 0.077(2) 0.0599(19) 0.067(2) -0.0020(15) -0.0330(18) -0.0315(18)
O2 0.067(2) 0.072(2) 0.076(2) -0.0061(17) -0.0435(18) -0.0169(17)
C14 0.049(2) 0.034(2) 0.036(2) -0.0113(16) -0.0165(19) -0.0091(18)
C12 0.043(2) 0.043(2) 0.039(2) -0.0098(17) -0.0154(19) -0.0129(18)
C13 0.049(2) 0.041(2) 0.039(2) -0.0059(17) -0.0218(19) -0.0132(19)
C19 0.045(2) 0.037(2) 0.038(2) -0.0095(16) -0.0150(19) -0.0082(18)
C7 0.060(3) 0.038(2) 0.051(3) -0.0109(19) -0.025(2) -0.010(2)
C15 0.065(3) 0.053(3) 0.047(3) -0.018(2) -0.022(2) -0.014(2)
C8 0.047(3) 0.044(2) 0.052(2) -0.0144(19) -0.017(2) -0.008(2)
C18 0.045(3) 0.053(3) 0.050(3) -0.010(2) -0.012(2) -0.013(2)
C10 0.059(3) 0.039(2) 0.040(2) -0.0146(17) -0.019(2) -0.0071(19)
C9 0.047(2) 0.044(2) 0.039(2) -0.0163(18) -0.0128(19) -0.0036(19)
C3 0.115(3) 0.050(2) 0.070(2) 0.0076(19) -0.060(2) -0.038(2)
C20 0.048(3) 0.038(2) 0.052(2) -0.0055(18) -0.017(2) -0.0094(19)
C16 0.089(4) 0.063(3) 0.045(3) -0.022(2) -0.021(3) -0.016(3)
C23 0.064(4) 0.050(3) 0.073(3) -0.016(2) -0.020(3) -0.001(2)
C17 0.065(3) 0.068(3) 0.043(3) -0.020(2) 0.001(2) -0.008(3)
C11 0.064(3) 0.070(3) 0.068(3) -0.016(2) -0.017(3) -0.023(3)
C21 0.056(3) 0.058(3) 0.077(3) -0.023(2) -0.020(3) -0.016(2)
C22 0.073(4) 0.061(3) 0.080(3) -0.031(3) -0.033(3) -0.002(3)
C26 0.060(3) 0.058(3) 0.105(4) -0.023(3) -0.035(3) -0.011(3)
C2 0.132(3) 0.051(2) 0.093(3) 0.003(2) -0.076(2) -0.030(2)
C25 0.048(3) 0.061(3) 0.107(4) -0.024(3) -0.012(3) -0.003(3)
C4 0.122(3) 0.082(3) 0.066(2) 0.018(2) -0.048(2) -0.048(2)
C24 0.099(5) 0.084(4) 0.091(4) -0.037(3) -0.008(4) 0.010(3)
C1 0.147(3) 0.064(2) 0.105(3) 0.013(2) -0.084(3) -0.041(3)
C6 0.151(4) 0.082(3) 0.090(3) 0.026(2) -0.067(3) -0.067(3)
C5 0.141(3) 0.099(3) 0.079(3) 0.021(2) -0.051(3) -0.060(3)
O5 0.115(3) 0.112(3) 0.126(3) 0.000(3) -0.071(3) -0.048(3)
C28 0.119(5) 0.112(5) 0.101(5) 0.014(4) -0.059(4) -0.057(4)
C27 0.123(5) 0.109(5) 0.132(6) 0.017(4) -0.089(5) -0.050(4)

loop_
_atom_type_symbol
_atom_type_description
_atom_type_scat_dispersion_real
_atom_type_scat_dispersion_imag
_atom_type_scat_source
C C 0.0033 0.0016 'International Tables Vol C Tables 4.2.6.8 and 6.1.1.4'
H H 0.0000 0.0000 'International Tables Vol C Tables 4.2.6.8 and 6.1.1.4'
N N 0.0061 0.0033 'International Tables Vol C Tables 4.2.6.8 and 6.1.1.4'
O O 0.0106 0.0060 'International Tables Vol C Tables 4.2.6.8 and 6.1.1.4'
S S 0.1246 0.1234 'International Tables Vol C Tables 4.2.6.8 and 6.1.1.4'

loop_
_geom_angle_atom_site_label_1
_geom_angle_atom_site_label_2
_geom_angle_atom_site_label_3
_geom_angle
_geom_angle_site_symmetry_3
O4 S1 O3 119.88(19) .
O4 S1 N2 105.31(17) .
O3 S1 N2 104.87(17) .
O4 S1 C20 108.41(19) .
O3 S1 C20 108.2(2) .
N2 S1 C20 109.89(17) .
C8 N1 C7 113.1(3) .
C8 N1 C3 122.4(3) .
C7 N1 C3 124.2(4) .
C13 N2 C12 97.5(3) .
C13 N2 S1 120.1(2) .
C12 N2 S1 124.6(2) .
C15 C14 C19 120.4(4) .
C15 C14 C12 132.4(4) .
C19 C14 C12 107.1(3) .
C11 C12 N2 118.9(3) .
C11 C12 C14 117.5(3) .
N2 C12 C14 101.5(3) .
C11 C12 C9 114.3(3) .
N2 C12 C9 95.0(3) .
C14 C12 C9 106.6(3) .
N2 C13 C19 101.9(3) .
N2 C13 C10 97.1(3) .
C19 C13 C10 106.3(3) .
C18 C19 C14 121.5(4) .
C18 C19 C13 132.0(4) .
C14 C19 C13 106.4(3) .
O1 C7 N1 124.8(4) .
O1 C7 C10 127.1(4) .
N1 C7 C10 108.1(4) .
C14 C15 C16 118.3(4) .
O2 C8 N1 124.8(4) .
O2 C8 C9 127.3(4) .
N1 C8 C9 107.9(3) .
C19 C18 C17 118.0(4) .
C7 C10 C9 104.9(3) .
C7 C10 C13 114.6(3) .
C9 C10 C13 103.4(3) .
C8 C9 C10 106.0(3) .
C8 C9 C12 112.8(3) .
C10 C9 C12 103.8(3) .
C2 C3 C4 121.3(5) .
C2 C3 N1 120.2(5) .
C4 C3 N1 118.5(4) .
C21 C20 C26 119.4(4) .
C21 C20 S1 120.2(3) .
C26 C20 S1 120.3(4) .
C17 C16 C15 121.2(4) .
C22 C23 C25 117.9(5) .
C22 C23 C24 121.5(5) .
C25 C23 C24 120.6(5) .
C16 C17 C18 120.5(4) .
C20 C21 C22 120.0(4) .
C23 C22 C21 121.8(5) .
C25 C26 C20 118.9(5) .
C3 C2 C1 117.4(6) .
C23 C25 C26 121.9(5) .
C3 C4 C5 120.5(6) .
C6 C1 C2 118.4(6) .
C5 C6 C1 124.7(6) .
C6 C5 C4 117.7(7) .
C27 O5 C28 109.1(4) .
O5 C28 C27 109.8(5) 2_666
O5 C27 C28 110.5(5) 2_666

loop_
_geom_bond_atom_site_label_1
_geom_bond_atom_site_label_2
_geom_bond_distance
_geom_bond_site_symmetry_2
S1 O4 1.423(3) .
S1 O3 1.432(3) .
S1 N2 1.646(3) .
S1 C20 1.756(4) .
N1 C8 1.384(5) .
N1 C7 1.400(5) .
N1 C3 1.431(5) .
N2 C13 1.500(5) .
N2 C12 1.514(5) .
O1 C7 1.212(5) .
O2 C8 1.209(5) .
C14 C15 1.373(5) .
C14 C19 1.389(5) .
C14 C12 1.520(5) .
C12 C11 1.509(6) .
C12 C9 1.569(5) .
C13 C19 1.515(5) .
C13 C10 1.557(5) .
C19 C18 1.372(5) .
C7 C10 1.494(6) .
C15 C16 1.382(6) .
C8 C9 1.491(5) .
C18 C17 1.387(6) .
C10 C9 1.528(5) .
C3 C2 1.375(7) .
C3 C4 1.375(8) .
C20 C21 1.372(6) .
C20 C26 1.392(6) .
C16 C17 1.381(6) .
C23 C22 1.365(6) .
C23 C25 1.375(7) .
C23 C24 1.504(7) .
C21 C22 1.377(6) .
C26 C25 1.382(7) .
C2 C1 1.430(7) .
C4 C5 1.385(7) .
C1 C6 1.349(9) .
C6 C5 1.334(9) .
O5 C27 1.424(6) .
O5 C28 1.426(7) .
C28 C27 1.469(8) 2_666
C27 C28 1.469(8) 2_666
